data_7707597
loop_
_publ_author_name
'Wang, Jiankang'
'Wu, Hongping'
'Yu, Hongwei'
'Hu, Zhanggui'
'Wang, Jiyang'
'Wu, Yicheng'

_publ_section_title
;
 LaTeBO<sub>5</sub>: a new borotellurite with a large birefringence
 activated by the highly distorted [Te<sup>(iv)</sup>O<sub>4</sub>] group.
;
_journal_issue 36
_journal_name_full 'Dalton transactions (Cambridge, England : 2003)'
_journal_page_first 12404
_journal_page_last 12407
_journal_paper_doi 10.1039/d1dt01639c
_journal_volume 50
_journal_year 2021
_chemical_formula_sum 'B La O5 Te'
_chemical_formula_weight 357.32
_space_group_crystal_system orthorhombic
_space_group_IT_number 61
_space_group_name_Hall '-P 2ac 2ab'
_space_group_name_H-M_alt 'P b c a'
_audit_creation_method SHELXL-2018/3
_audit_update_record
;
2020-12-16 deposited with the CCDC.	2021-06-07 downloaded from the CCDC.
;
_cell_angle_alpha 90
_cell_angle_beta 90
_cell_angle_gamma 90
_cell_formula_units_Z 8
_cell_length_a 10.8220(5)
_cell_length_b 6.9216(3)
_cell_length_c 11.5812(5)
_cell_measurement_reflns_used 997
_cell_measurement_temperature 300(2)
_cell_measurement_theta_max 27.5
_cell_measurement_theta_min 3.52
_cell_volume 867.50(7)
_computing_structure_refinement 'SHELXL-2018/3 (Sheldrick, 2018)'
_computing_structure_solution 'SHELXT 2014/5 (Sheldrick, 2014)'
_diffrn_ambient_temperature 300(2)
_diffrn_measured_fraction_theta_full 1.000
_diffrn_measured_fraction_theta_max 0.999
_diffrn_measurement_device_type 'Rigaku AFC'
_diffrn_radiation_type MoK\a
_diffrn_radiation_wavelength 0.71073
_diffrn_reflns_av_R_equivalents 0.1015
_diffrn_reflns_av_unetI/netI 0.0507
_diffrn_reflns_Laue_measured_fraction_full 1.000
_diffrn_reflns_Laue_measured_fraction_max 0.999
_diffrn_reflns_limit_h_max 14
_diffrn_reflns_limit_h_min -14
_diffrn_reflns_limit_k_max 8
_diffrn_reflns_limit_k_min -8
_diffrn_reflns_limit_l_max 15
_diffrn_reflns_limit_l_min -13
_diffrn_reflns_number 5367
_diffrn_reflns_point_group_measured_fraction_full 1.000
_diffrn_reflns_point_group_measured_fraction_max 0.999
_diffrn_reflns_theta_full 25.242
_diffrn_reflns_theta_max 27.502
_diffrn_reflns_theta_min 3.518
_exptl_absorpt_coefficient_mu 16.350
_exptl_crystal_colour colorless
_exptl_crystal_density_diffrn 5.472
_exptl_crystal_description flack
_exptl_crystal_F_000 1232
_refine_diff_density_max 1.611
_refine_diff_density_min -1.996
_refine_diff_density_rms 0.422
_refine_ls_extinction_method none
_refine_ls_goodness_of_fit_ref 0.972
_refine_ls_hydrogen_treatment undef
_refine_ls_matrix_type full
_refine_ls_number_parameters 73
_refine_ls_number_reflns 997
_refine_ls_number_restraints 0
_refine_ls_restrained_S_all 0.972
_refine_ls_R_factor_all 0.0310
_refine_ls_R_factor_gt 0.0279
_refine_ls_shift/su_max 0.001
_refine_ls_shift/su_mean 0.000
_refine_ls_structure_factor_coef Fsqd
_refine_ls_weighting_details 'w=1/[\s^2^(Fo^2^)+(0.0465P)^2^+2.6778P] where P=(Fo^2^+2Fc^2^)/3'
_refine_ls_weighting_scheme calc
_refine_ls_wR_factor_gt 0.0733
_refine_ls_wR_factor_ref 0.0770
_reflns_Friedel_coverage 0.000
_reflns_number_gt 917
_reflns_number_total 997
_reflns_threshold_expression 'I > 2\s(I)'
_cod_data_source_file d1dt01639c2.cif
_cod_data_source_block LA345_a
_cod_depositor_comments 'Adding full bibliography for 7707597.cif.'
_cod_database_code 7707597
_shelx_shelxl_version_number 2018/3
_shelx_space_group_comment
;
The symmetry employed for this shelxl refinement is uniquely defined
by the following loop, which should always be used as a source of
symmetry information in preference to the above space-group names.
They are only intended as comments.
;

loop_
_space_group_symop_operation_xyz
'x, y, z'
'-x+1/2, -y, z+1/2'
'-x, y+1/2, -z+1/2'
'x+1/2, -y+1/2, -z'
'-x, -y, -z'
'x-1/2, y, -z-1/2'
'x, -y-1/2, z-1/2'
'-x-1/2, y-1/2, z'

loop_
_atom_site_label
_atom_site_type_symbol
_atom_site_fract_x
_atom_site_fract_y
_atom_site_fract_z
_atom_site_U_iso_or_equiv
_atom_site_adp_type
_atom_site_occupancy
_atom_site_site_symmetry_order
_atom_site_calc_flag
_atom_site_refinement_flags_posn
_atom_site_refinement_flags_adp
_atom_site_refinement_flags_occupancy
_atom_site_disorder_assembly
_atom_site_disorder_group
La1 La 0.51049(3) 0.53204(6) 0.67661(3) 0.00635(15) Uani 1 1 d . . . . .
B1 B 0.7539(6) 0.2399(10) 0.7319(5) 0.0074(12) Uani 1 1 d . . . . .
Te1 Te 0.64114(4) 0.08551(5) 0.49826(3) 0.00690(16) Uani 1 1 d . . . . .
O1 O 0.7686(4) 0.1407(6) 0.6252(3) 0.0113(9) Uani 1 1 d . . . . .
O2 O 0.5835(4) 0.3388(6) 0.5061(3) 0.0106(9) Uani 1 1 d . . . . .
O3 O 0.5302(4) -0.0277(7) 0.6049(4) 0.0105(9) Uani 1 1 d . . . . .
O4 O 0.6387(4) 0.2830(6) 0.7685(3) 0.0084(8) Uani 1 1 d . . . . .
O5 O 0.8586(4) 0.2676(6) 0.7932(4) 0.0102(8) Uani 1 1 d . . . . .

loop_
_atom_site_aniso_label
_atom_site_aniso_U_11
_atom_site_aniso_U_22
_atom_site_aniso_U_33
_atom_site_aniso_U_23
_atom_site_aniso_U_13
_atom_site_aniso_U_12
La1 0.0047(2) 0.0068(3) 0.0075(2) 0.00014(11) -0.00025(10) 0.00052(11)
B1 0.009(3) 0.005(3) 0.008(3) 0.000(2) 0.002(2) 0.003(2)
Te1 0.0051(3) 0.0068(3) 0.0088(3) -0.00040(13) 0.00039(11) 0.00073(13)
O1 0.007(2) 0.012(2) 0.015(2) -0.0050(18) -0.0027(15) 0.0020(17)
O2 0.012(2) 0.005(2) 0.015(2) 0.0000(16) -0.0015(14) 0.0025(17)
O3 0.008(2) 0.016(2) 0.008(2) 0.0020(17) -0.0009(16) -0.0021(17)
O4 0.005(2) 0.009(2) 0.0108(19) 0.0011(17) -0.0003(14) -0.0006(15)
O5 0.006(2) 0.013(2) 0.0111(19) 0.0000(17) -0.0018(15) -0.0022(16)

loop_
_atom_type_symbol
_atom_type_description
_atom_type_scat_dispersion_real
_atom_type_scat_dispersion_imag
_atom_type_scat_source
B B 0.0013 0.0007 'International Tables Vol C Tables 4.2.6.8 and 6.1.1.4'
La La -0.2871 2.4523 'International Tables Vol C Tables 4.2.6.8 and 6.1.1.4'
O O 0.0106 0.0060 'International Tables Vol C Tables 4.2.6.8 and 6.1.1.4'
Te Te -0.5308 1.6751 'International Tables Vol C Tables 4.2.6.8 and 6.1.1.4'

loop_
_geom_angle_atom_site_label_1
_geom_angle_atom_site_label_2
_geom_angle_atom_site_label_3
_geom_angle
_geom_angle_site_symmetry_1
_geom_angle_site_symmetry_3
_geom_angle_publ_flag
O4 La1 O4 139.11(4) 3_656 . ?
O4 La1 O5 92.84(13) 3_656 6_557 ?
O4 La1 O5 78.21(14) . 6_557 ?
O4 La1 O2 72.56(13) 3_656 5_666 ?
O4 La1 O2 147.52(14) . 5_666 ?
O5 La1 O2 96.47(15) 6_557 5_666 ?
O4 La1 O2 141.92(13) 3_656 . ?
O4 La1 O2 77.81(13) . . ?
O5 La1 O2 85.80(14) 6_557 . ?
O2 La1 O2 69.82(16) 5_666 . ?
O4 La1 O5 77.03(13) 3_656 8_765 ?
O4 La1 O5 84.58(13) . 8_765 ?
O5 La1 O5 139.90(5) 6_557 8_765 ?
O2 La1 O5 116.35(14) 5_666 8_765 ?
O2 La1 O5 125.60(14) . 8_765 ?
O4 La1 O1 117.61(13) 3_656 8_765 ?
O4 La1 O1 77.35(13) . 8_765 ?
O5 La1 O1 149.50(13) 6_557 8_765 ?
O2 La1 O1 94.43(14) 5_666 8_765 ?
O2 La1 O1 71.44(14) . 8_765 ?
O5 La1 O1 54.51(12) 8_765 8_765 ?
O4 La1 O3 75.46(13) 3_656 3_656 ?
O4 La1 O3 64.07(13) . 3_656 ?
O5 La1 O3 68.53(14) 6_557 3_656 ?
O2 La1 O3 143.81(14) 5_666 3_656 ?
O2 La1 O3 137.15(14) . 3_656 ?
O5 La1 O3 71.36(14) 8_765 3_656 ?
O1 La1 O3 115.37(13) 8_765 3_656 ?
O4 La1 B1 99.46(16) 3_656 8_765 ?
O4 La1 B1 76.33(16) . 8_765 ?
O5 La1 B1 152.42(16) 6_557 8_765 ?
O2 La1 B1 110.72(16) 5_666 8_765 ?
O2 La1 B1 98.96(17) . 8_765 ?
O5 La1 B1 26.64(15) 8_765 8_765 ?
O1 La1 B1 28.32(15) 8_765 8_765 ?
O3 La1 B1 90.71(16) 3_656 8_765 ?
O4 La1 Te1 49.21(10) 3_656 5_666 ?
O4 La1 Te1 170.43(9) . 5_666 ?
O5 La1 Te1 108.02(10) 6_557 5_666 ?
O2 La1 Te1 26.93(9) 5_666 5_666 ?
O2 La1 Te1 95.15(9) . 5_666 ?
O5 La1 Te1 94.50(10) 8_765 5_666 ?
O1 La1 Te1 94.34(9) 8_765 5_666 ?
O3 La1 Te1 124.66(9) 3_656 5_666 ?
B1 La1 Te1 98.64(13) 8_765 5_666 ?
O4 La1 La1 118.77(10) 3_656 3_646 ?
O4 La1 La1 38.12(9) . 3_646 ?
O5 La1 La1 40.47(10) 6_557 3_646 ?
O2 La1 La1 131.74(10) 5_666 3_646 ?
O2 La1 La1 83.54(9) . 3_646 ?
O5 La1 La1 111.90(10) 8_765 3_646 ?
O1 La1 La1 114.71(10) 8_765 3_646 ?
O3 La1 La1 54.52(10) 3_656 3_646 ?
B1 La1 La1 112.71(13) 8_765 3_646 ?
Te1 La1 La1 148.478(16) 5_666 3_646 ?
O4 La1 La1 38.13(9) 3_656 3_656 ?
O4 La1 La1 118.15(10) . 3_656 ?
O5 La1 La1 123.99(10) 6_557 3_656 ?
O2 La1 La1 91.60(9) 5_666 3_656 ?
O2 La1 La1 147.28(10) . 3_656 ?
O5 La1 La1 39.28(9) 8_765 3_656 ?
O1 La1 La1 83.95(9) 8_765 3_656 ?
O3 La1 La1 72.80(10) 3_656 3_656 ?
B1 La1 La1 61.69(13) 8_765 3_656 ?
Te1 La1 La1 64.881(9) 5_666 3_656 ?
La1 La1 La1 127.281(18) 3_646 3_656 ?
O4 B1 O5 125.4(5) . . ?
O4 B1 O1 118.8(5) . . ?
O5 B1 O1 115.5(5) . . ?
O4 B1 La1 163.5(5) . 8_755 ?
O5 B1 La1 57.8(3) . 8_755 ?
O1 B1 La1 59.2(3) . 8_755 ?
O2 Te1 O3 98.37(19) . . ?
O2 Te1 O1 90.84(18) . . ?
O3 Te1 O1 92.07(17) . . ?
O2 Te1 O3 85.25(19) . 5_656 ?
O3 Te1 O3 75.47(19) . 5_656 ?
O1 Te1 O3 166.21(16) . 5_656 ?
O2 Te1 La1 37.64(11) . 5_666 ?
O3 Te1 La1 111.76(14) . 5_666 ?
O1 Te1 La1 123.69(12) . 5_666 ?
O3 Te1 La1 58.09(12) 5_656 5_666 ?
B1 O1 Te1 129.6(4) . . ?
B1 O1 La1 92.5(3) . 8_755 ?
Te1 O1 La1 137.33(19) . 8_755 ?
Te1 O2 La1 115.43(17) . 5_666 ?
Te1 O2 La1 130.13(18) . . ?
La1 O2 La1 110.18(16) 5_666 . ?
Te1 O3 Te1 104.53(19) . 5_656 ?
Te1 O3 La1 132.6(2) . 3_646 ?
Te1 O3 La1 113.99(17) 5_656 3_646 ?
B1 O4 La1 122.2(4) . 3_646 ?
B1 O4 La1 122.8(4) . . ?
La1 O4 La1 103.75(14) 3_646 . ?
B1 O5 La1 137.2(4) . 6_657 ?
B1 O5 La1 95.6(3) . 8_755 ?
La1 O5 La1 100.25(14) 6_657 8_755 ?

loop_
_geom_bond_atom_site_label_1
_geom_bond_atom_site_label_2
_geom_bond_distance
_geom_bond_site_symmetry_2
_geom_bond_publ_flag
La1 O4 2.455(4) 3_656 ?
La1 O4 2.455(4) . ?
La1 O5 2.485(4) 6_557 ?
La1 O2 2.512(4) 5_666 ?
La1 O2 2.513(4) . ?
La1 O5 2.548(4) 8_765 ?
La1 O1 2.576(4) 8_765 ?
La1 O3 2.601(4) 3_656 ?
La1 B1 2.997(7) 8_765 ?
La1 Te1 3.7151(5) 5_666 ?
La1 La1 3.8624(3) 3_646 ?
La1 La1 3.8624(3) 3_656 ?
B1 O4 1.350(7) . ?
B1 O5 1.350(7) . ?
B1 O1 1.423(7) . ?
Te1 O2 1.863(4) . ?
Te1 O3 1.892(4) . ?
Te1 O1 2.052(4) . ?
Te1 O3 2.242(4) 5_656 ?
